data_2216496
loop_
_publ_author_name
'Yilmaz, Veysel T.'
'Hamamci, Sevim'
'Kazak, Canan'

_publ_section_title
;
 (3-Aminopyridine-\k<i>N</i>^1^)(saccharinato-\k<i>N</i>)silver(I)
;
_journal_coeditor_code HB2641
_journal_issue 12
_journal_name_full 'Acta Crystallographica Section E'
_journal_page_first m3000
_journal_page_last m3000
_journal_paper_doi 10.1107/S1600536807057248
_journal_volume 63
_journal_year 2007
_chemical_formula_iupac '[Ag (C7 H4 N O3 S) (C5 H6 N2)]'
_chemical_formula_moiety 'C12 H10 Ag N3 O3 S'
_chemical_formula_sum 'C12 H10 Ag N3 O3 S'
_chemical_formula_weight 384.17
_chemical_name_systematic
;
(3-Aminopyridine-\kN^1^)(saccharinato-\kN)silver(I)
;
_space_group_IT_number 2
_symmetry_cell_setting triclinic
_symmetry_space_group_name_Hall '-P 1'
_symmetry_space_group_name_H-M 'P -1'
_atom_sites_solution_hydrogens geom
_atom_sites_solution_primary direct
_atom_sites_solution_secondary difmap
_audit_creation_method SHELXL-97
_cell_angle_alpha 82.149(8)
_cell_angle_beta 80.111(8)
_cell_angle_gamma 65.952(7)
_cell_formula_units_Z 2
_cell_length_a 6.7294(7)
_cell_length_b 8.0205(8)
_cell_length_c 13.5187(14)
_cell_measurement_reflns_used 21946
_cell_measurement_temperature 296(2)
_cell_measurement_theta_max 27.95
_cell_measurement_theta_min 2.79
_cell_volume 654.61(12)
_computing_cell_refinement 'X-AREA (Stoe & Cie, 2002)'
_computing_data_collection 'X-AREA (Stoe & Cie, 2002)'
_computing_data_reduction 'X-RED (Stoe & Cie, 2002)'
_computing_molecular_graphics 'ORTEP-3 (Farrugia, 1997)'
_computing_publication_material 'WinGX (Farrugia, 1999)'
_computing_structure_refinement 'SHELXL97 (Sheldrick, 1997)'
_computing_structure_solution 'SHELXS97 (Sheldrick, 1997)'
_diffrn_ambient_temperature 296(2)
_diffrn_detector_area_resol_mean 6.67
_diffrn_measured_fraction_theta_full 0.993
_diffrn_measured_fraction_theta_max 0.993
_diffrn_measurement_device_type 'Stoe IPDS 2'
_diffrn_measurement_method 'rotation method'
_diffrn_radiation_monochromator graphite
_diffrn_radiation_source 'fine-focus sealed tube'
_diffrn_radiation_type MoK\a
_diffrn_radiation_wavelength 0.71073
_diffrn_reflns_av_R_equivalents 0.0438
_diffrn_reflns_av_sigmaI/netI 0.0277
_diffrn_reflns_limit_h_max 8
_diffrn_reflns_limit_h_min -8
_diffrn_reflns_limit_k_max 10
_diffrn_reflns_limit_k_min -10
_diffrn_reflns_limit_l_max 17
_diffrn_reflns_limit_l_min -17
_diffrn_reflns_number 11027
_diffrn_reflns_theta_full 27.78
_diffrn_reflns_theta_max 27.78
_diffrn_reflns_theta_min 2.79
_diffrn_standards_decay_% 0
_diffrn_standards_interval_count 0
_diffrn_standards_number 0
_exptl_absorpt_coefficient_mu 1.709
_exptl_absorpt_correction_T_max 0.560
_exptl_absorpt_correction_T_min 0.466
_exptl_absorpt_correction_type integration
_exptl_absorpt_process_details '(X-RED; Stoe & Cie, 2002)'
_exptl_crystal_colour colourless
_exptl_crystal_density_diffrn 1.949
_exptl_crystal_density_method 'not measured'
_exptl_crystal_description prism
_exptl_crystal_F_000 380
_exptl_crystal_size_max 0.52
_exptl_crystal_size_mid 0.45
_exptl_crystal_size_min 0.33
_refine_diff_density_max 0.391
_refine_diff_density_min -0.556
_refine_ls_extinction_coef 0.102(3)
_refine_ls_extinction_expression Fc^*^=kFc[1+0.001xFc^2^\l^3^/sin(2\q)]^-1/4^
_refine_ls_extinction_method SHELXL
_refine_ls_goodness_of_fit_ref 1.039
_refine_ls_hydrogen_treatment constr
_refine_ls_matrix_type full
_refine_ls_number_parameters 182
_refine_ls_number_reflns 3078
_refine_ls_number_restraints 0
_refine_ls_restrained_S_all 1.039
_refine_ls_R_factor_all 0.0268
_refine_ls_R_factor_gt 0.0232
_refine_ls_shift/su_max 0.014
_refine_ls_shift/su_mean 0.001
_refine_ls_structure_factor_coef Fsqd
_refine_ls_weighting_details 'calc w=1/[\s^2^(Fo^2^)+(0.0369P)^2^+0.1071P] where P=(Fo^2^+2Fc^2^)/3'
_refine_ls_weighting_scheme calc
_refine_ls_wR_factor_gt 0.0595
_refine_ls_wR_factor_ref 0.0607
_reflns_number_gt 2773
_reflns_number_total 3078
_reflns_threshold_expression I>2\s(I)
_cod_data_source_file hb2641.cif
_cod_data_source_block I
_cod_depositor_comments
;
 Replacing the "\K" substring with the "\k" substring in the
 _chemical_name_systematic data item value.

 Antanas Vaitkus,
 2017-03-29
;
_cod_original_cell_volume 654.62(12)
_cod_database_code 2216496
_cod_database_fobs_code 2216496

loop_
_symmetry_equiv_pos_as_xyz
'x, y, z'
'-x, -y, -z'

loop_
_atom_site_type_symbol
_atom_site_label
_atom_site_fract_x
_atom_site_fract_y
_atom_site_fract_z
_atom_site_U_iso_or_equiv
_atom_site_adp_type
_atom_site_calc_flag
_atom_site_refinement_flags
_atom_site_occupancy
C C1 0.1263(3) 1.0814(3) 0.71084(13) 0.0378(4) Uani d . 1
C C2 0.0605(3) 1.1547(3) 0.81218(13) 0.0370(4) Uani d . 1
C C3 -0.1290(3) 1.3000(3) 0.84509(16) 0.0478(5) Uani d . 1
H H3 -0.2373 1.3625 0.8034 0.057 Uiso calc R 1
C C4 -0.1522(4) 1.3493(3) 0.94175(18) 0.0571(6) Uani d . 1
H H4 -0.2770 1.4476 0.9652 0.068 Uiso calc R 1
C C5 0.0064(4) 1.2554(4) 1.00394(17) 0.0588(6) Uani d . 1
H H5 -0.0143 1.2910 1.0688 0.071 Uiso calc R 1
C C6 0.1957(4) 1.1095(4) 0.97232(16) 0.0511(5) Uani d . 1
H H6 0.3024 1.0453 1.0145 0.061 Uiso calc R 1
C C7 0.2184(3) 1.0637(3) 0.87496(14) 0.0389(4) Uani d . 1
C C8 0.5785(4) 0.6660(3) 0.36057(16) 0.0463(4) Uani d . 1
H H8 0.4612 0.7748 0.3467 0.056 Uiso calc R 1
C C9 0.6889(4) 0.5513(3) 0.28488(15) 0.0511(5) Uani d . 1
H H9 0.6458 0.5825 0.2208 0.061 Uiso calc R 1
C C10 0.8629(4) 0.3906(3) 0.30389(15) 0.0471(4) Uani d . 1
H H10 0.9409 0.3138 0.2525 0.057 Uiso calc R 1
C C11 0.9213(3) 0.3438(3) 0.40059(14) 0.0384(4) Uani d . 1
C C12 0.8017(3) 0.4666(3) 0.47316(13) 0.0371(4) Uani d . 1
H H12 0.8390 0.4372 0.5383 0.044 Uiso calc R 1
N N1 0.3306(3) 0.9470(2) 0.70220(12) 0.0415(3) Uani d . 1
N N2 0.6354(3) 0.6253(2) 0.45379(12) 0.0400(3) Uani d . 1
N N3 1.0955(3) 0.1840(3) 0.42523(14) 0.0503(4) Uani d . 1
H H3A 1.1720 0.1096 0.3798 0.060 Uiso calc R 1
H H3B 1.1271 0.1593 0.4860 0.060 Uiso calc R 1
O O1 0.0082(3) 1.1362(2) 0.64384(11) 0.0520(4) Uani d . 1
O O2 0.4685(3) 0.7160(2) 0.84633(14) 0.0675(5) Uani d . 1
O O3 0.6308(3) 0.9409(3) 0.79346(13) 0.0614(4) Uani d . 1
S S1 0.43996(8) 0.89815(7) 0.80659(4) 0.04355(12) Uani d . 1
Ag Ag1 0.49733(3) 0.80193(2) 0.574282(11) 0.04861(9) Uani d . 1

loop_
_atom_site_aniso_label
_atom_site_aniso_U_11
_atom_site_aniso_U_22
_atom_site_aniso_U_33
_atom_site_aniso_U_12
_atom_site_aniso_U_13
_atom_site_aniso_U_23
C1 0.0397(9) 0.0380(9) 0.0337(8) -0.0128(7) -0.0045(7) -0.0046(7)
C2 0.0367(9) 0.0388(9) 0.0327(8) -0.0116(7) -0.0037(7) -0.0046(7)
C3 0.0398(10) 0.0461(10) 0.0460(10) -0.0054(8) -0.0040(8) -0.0053(8)
C4 0.0512(12) 0.0544(12) 0.0496(12) -0.0054(10) 0.0067(9) -0.0174(10)
C5 0.0631(14) 0.0688(15) 0.0387(10) -0.0190(12) 0.0039(9) -0.0203(10)
C6 0.0467(11) 0.0682(14) 0.0348(9) -0.0166(10) -0.0067(8) -0.0090(9)
C7 0.0349(9) 0.0432(9) 0.0340(8) -0.0102(7) -0.0027(7) -0.0069(7)
C8 0.0473(11) 0.0473(11) 0.0455(10) -0.0196(9) -0.0075(8) -0.0023(8)
C9 0.0610(13) 0.0641(13) 0.0342(9) -0.0291(11) -0.0089(9) -0.0049(9)
C10 0.0529(11) 0.0581(12) 0.0340(9) -0.0238(10) -0.0014(8) -0.0142(8)
C11 0.0376(9) 0.0460(10) 0.0364(8) -0.0207(8) 0.0006(7) -0.0121(7)
C12 0.0374(9) 0.0456(10) 0.0330(8) -0.0205(8) -0.0007(7) -0.0101(7)
N1 0.0412(8) 0.0436(8) 0.0340(7) -0.0090(7) -0.0035(6) -0.0110(6)
N2 0.0385(8) 0.0453(8) 0.0389(8) -0.0191(7) 0.0015(6) -0.0114(7)
N3 0.0451(9) 0.0541(10) 0.0453(9) -0.0084(8) -0.0050(7) -0.0192(8)
O1 0.0499(8) 0.0629(9) 0.0390(7) -0.0139(7) -0.0143(6) -0.0060(6)
O2 0.0731(11) 0.0435(8) 0.0581(10) 0.0030(8) -0.0080(8) 0.0024(7)
O3 0.0366(7) 0.0903(13) 0.0507(8) -0.0148(8) -0.0054(6) -0.0166(8)
S1 0.0372(2) 0.0457(3) 0.0351(2) -0.00214(19) -0.00529(17) -0.00619(18)
Ag1 0.05145(12) 0.04605(11) 0.04045(11) -0.01003(7) 0.00057(6) -0.01523(6)

loop_
_atom_type_symbol
_atom_type_description
_atom_type_scat_dispersion_real
_atom_type_scat_dispersion_imag
_atom_type_scat_source
C C 0.0033 0.0016 'International Tables Vol C Tables 4.2.6.8 and 6.1.1.4'
H H 0.0000 0.0000 'International Tables Vol C Tables 4.2.6.8 and 6.1.1.4'
N N 0.0061 0.0033 'International Tables Vol C Tables 4.2.6.8 and 6.1.1.4'
O O 0.0106 0.0060 'International Tables Vol C Tables 4.2.6.8 and 6.1.1.4'
S S 0.1246 0.1234 'International Tables Vol C Tables 4.2.6.8 and 6.1.1.4'
Ag Ag -0.8971 1.1015 'International Tables Vol C Tables 4.2.6.8 and 6.1.1.4'

loop_
_geom_angle_atom_site_label_1
_geom_angle_atom_site_label_2
_geom_angle_atom_site_label_3
_geom_angle
_geom_angle_publ_flag
O1 C1 N1 124.38(18) ?
O1 C1 C2 123.60(17) ?
N1 C1 C2 112.02(15) ?
C7 C2 C3 120.21(17) ?
C7 C2 C1 112.00(15) ?
C3 C2 C1 127.75(17) ?
C4 C3 C2 117.9(2) ?
C4 C3 H3 121.1 ?
C2 C3 H3 121.1 ?
C5 C4 C3 121.1(2) ?
C5 C4 H4 119.4 ?
C3 C4 H4 119.4 ?
C4 C5 C6 121.6(2) ?
C4 C5 H5 119.2 ?
C6 C5 H5 119.2 ?
C7 C6 C5 116.7(2) ?
C7 C6 H6 121.7 ?
C5 C6 H6 121.7 ?
C2 C7 C6 122.51(18) ?
C2 C7 S1 107.76(13) ?
C6 C7 S1 129.68(16) ?
N2 C8 C9 121.7(2) ?
N2 C8 H8 119.1 ?
C9 C8 H8 119.1 ?
C10 C9 C8 119.90(19) ?
C10 C9 H9 120.0 ?
C8 C9 H9 120.0 ?
C9 C10 C11 119.28(19) ?
C9 C10 H10 120.4 ?
C11 C10 H10 120.4 ?
N3 C11 C10 122.46(18) ?
N3 C11 C12 120.05(18) ?
C10 C11 C12 117.46(19) ?
N2 C12 C11 123.09(17) ?
N2 C12 H12 118.5 ?
C11 C12 H12 118.5 ?
C1 N1 S1 112.45(13) ?
C1 N1 Ag1 126.52(13) ?
S1 N1 Ag1 120.98(9) ?
C12 N2 C8 118.52(17) ?
C12 N2 Ag1 115.95(12) ?
C8 N2 Ag1 125.39(15) ?
C11 N3 H3A 120.0 ?
C11 N3 H3B 120.0 ?
H3A N3 H3B 120.0 ?
O2 S1 O3 116.39(12) ?
O2 S1 N1 110.23(11) ?
O3 S1 N1 110.56(10) ?
O2 S1 C7 111.72(10) ?
O3 S1 C7 110.33(10) ?
N1 S1 C7 95.70(9) ?
N1 Ag1 N2 170.00(6) y

loop_
_geom_bond_atom_site_label_1
_geom_bond_atom_site_label_2
_geom_bond_distance
_geom_bond_publ_flag
C1 O1 1.224(2) ?
C1 N1 1.355(2) ?
C1 C2 1.489(2) ?
C2 C7 1.375(3) ?
C2 C3 1.385(3) ?
C3 C4 1.382(3) ?
C3 H3 0.9300 ?
C4 C5 1.376(4) ?
C4 H4 0.9300 ?
C5 C6 1.382(3) ?
C5 H5 0.9300 ?
C6 C7 1.381(3) ?
C6 H6 0.9300 ?
C7 S1 1.7576(19) ?
C8 N2 1.339(3) ?
C8 C9 1.373(3) ?
C8 H8 0.9300 ?
C9 C10 1.371(3) ?
C9 H9 0.9300 ?
C10 C11 1.388(3) ?
C10 H10 0.9300 ?
C11 N3 1.386(3) ?
C11 C12 1.388(2) ?
C12 N2 1.338(3) ?
C12 H12 0.9300 ?
N1 S1 1.6301(17) ?
N3 H3A 0.8600 ?
N3 H3B 0.8600 ?
O2 S1 1.4322(19) ?
O3 S1 1.4361(18) ?
Ag1 N1 2.103(2) y
Ag1 N2 2.136(2) y

loop_
_geom_hbond_atom_site_label_D
_geom_hbond_atom_site_label_H
_geom_hbond_atom_site_label_A
_geom_hbond_site_symmetry_A
_geom_hbond_distance_DH
_geom_hbond_distance_HA
_geom_hbond_distance_DA
_geom_hbond_angle_DHA
N3 H3A O3 2_766 0.86 2.48 3.251(2) 149
N3 H3B O1 1_645 0.86 2.16 2.916(2) 147

loop_
_geom_torsion_atom_site_label_1
_geom_torsion_atom_site_label_2
_geom_torsion_atom_site_label_3
_geom_torsion_atom_site_label_4
_geom_torsion
O1 C1 C2 C7 177.0(2)
N1 C1 C2 C7 -2.7(2)
O1 C1 C2 C3 -5.2(3)
N1 C1 C2 C3 175.2(2)
C7 C2 C3 C4 0.2(3)
C1 C2 C3 C4 -177.5(2)
C2 C3 C4 C5 -0.9(4)
C3 C4 C5 C6 0.6(4)
C4 C5 C6 C7 0.5(4)
C3 C2 C7 C6 0.9(3)
C1 C2 C7 C6 178.9(2)
C3 C2 C7 S1 -176.67(17)
C1 C2 C7 S1 1.3(2)
C5 C6 C7 C2 -1.3(3)
C5 C6 C7 S1 175.75(19)
N2 C8 C9 C10 -0.3(3)
C8 C9 C10 C11 1.8(3)
C9 C10 C11 N3 -179.8(2)
C9 C10 C11 C12 -1.6(3)
N3 C11 C12 N2 178.24(18)
C10 C11 C12 N2 0.1(3)
O1 C1 N1 S1 -176.92(18)
C2 C1 N1 S1 2.7(2)
O1 C1 N1 Ag1 0.7(3)
C2 C1 N1 Ag1 -179.66(13)
C11 C12 N2 C8 1.4(3)
C11 C12 N2 Ag1 -174.39(14)
C9 C8 N2 C12 -1.3(3)
C9 C8 N2 Ag1 174.05(16)
C1 N1 S1 O2 113.94(16)
Ag1 N1 S1 O2 -63.80(14)
C1 N1 S1 O3 -115.95(16)
Ag1 N1 S1 O3 66.30(14)
C1 N1 S1 C7 -1.73(16)
Ag1 N1 S1 C7 -179.47(11)
C2 C7 S1 O2 -114.31(16)
C6 C7 S1 O2 68.3(2)
C2 C7 S1 O3 114.56(15)
C6 C7 S1 O3 -62.8(2)
C2 C7 S1 N1 0.14(16)
C6 C7 S1 N1 -177.2(2)
C1 N1 Ag1 N2 -83.7(4)
S1 N1 Ag1 N2 93.8(4)
C12 N2 Ag1 N1 -81.7(4)
C8 N2 Ag1 N1 102.8(4)
